data_1547040
loop_
_publ_author_name
'Zhou, Dandan'
'Gao, Ya'
'Liu, Bingxin'
'Tan, Qitao'
'Xu, Bin'

_publ_section_title
;
 Synthesis of Silicon and Germanium-Containing Heterosumanenes via
 Rhodium-Catalyzed Cyclodehydrogenation of Silicon/Germanium-Hydrogen and
 Carbon-Hydrogen Bonds.
;
_journal_issue 17
_journal_name_full 'Organic letters'
_journal_page_first 4628
_journal_page_last 4631
_journal_paper_doi 10.1021/acs.orglett.7b02254
_journal_volume 19
_journal_year 2017
_chemical_formula_moiety C24H24Ge3
_chemical_formula_sum 'C24 H24 Ge3'
_chemical_formula_weight 530.20
_chemical_name_common Ge-Sumanene
_chemical_name_systematic Ge-Sumanene
_space_group_IT_number 14
_symmetry_cell_setting monoclinic
_symmetry_space_group_name_Hall '-P 2ybc'
_symmetry_space_group_name_H-M 'P 1 21/c 1'
_atom_sites_solution_hydrogens geom
_atom_sites_solution_primary direct
_atom_sites_solution_secondary difmap
_audit_creation_method SHELXL-97
_cell_angle_alpha 90.00
_cell_angle_beta 93.774(8)
_cell_angle_gamma 90.00
_cell_formula_units_Z 8
_cell_length_a 12.121(7)
_cell_length_b 20.805(12)
_cell_length_c 19.049(11)
_cell_measurement_reflns_used 3580
_cell_measurement_temperature 296(2)
_cell_measurement_theta_max 19.89
_cell_measurement_theta_min 2.17
_cell_volume 4793(5)
_computing_cell_refinement 'Bruker SAINT'
_computing_data_collection 'Bruker APEX2'
_computing_data_reduction 'Bruker SAINT'
_computing_molecular_graphics 'Bruker SHELXTL'
_computing_publication_material 'Bruker SHELXTL'
_computing_structure_refinement 'SHELXL-97 (Sheldrick, 2008)'
_computing_structure_solution 'SHELXS-97 (Sheldrick, 2008)'
_diffrn_ambient_temperature 296(2)
_diffrn_measured_fraction_theta_full 0.997
_diffrn_measured_fraction_theta_max 0.997
_diffrn_measurement_device_type 'Bruker APEX-II CCD'
_diffrn_measurement_method '\f and \w scans'
_diffrn_radiation_monochromator graphite
_diffrn_radiation_source 'fine-focus sealed tube'
_diffrn_radiation_type MoK\a
_diffrn_radiation_wavelength 0.71073
_diffrn_reflns_av_R_equivalents 0.0798
_diffrn_reflns_av_sigmaI/netI 0.1005
_diffrn_reflns_limit_h_max 14
_diffrn_reflns_limit_h_min -14
_diffrn_reflns_limit_k_max 24
_diffrn_reflns_limit_k_min -23
_diffrn_reflns_limit_l_max 16
_diffrn_reflns_limit_l_min -22
_diffrn_reflns_number 24352
_diffrn_reflns_theta_full 25.05
_diffrn_reflns_theta_max 25.05
_diffrn_reflns_theta_min 1.95
_exptl_absorpt_coefficient_mu 3.744
_exptl_absorpt_correction_T_max 0.8960
_exptl_absorpt_correction_T_min 0.4546
_exptl_absorpt_correction_type multi-scan
_exptl_absorpt_process_details sadabs
_exptl_crystal_colour colorless
_exptl_crystal_density_diffrn 1.469
_exptl_crystal_density_method 'not measured'
_exptl_crystal_description flake
_exptl_crystal_F_000 2112
_exptl_crystal_preparation ', Luminescent'
_exptl_crystal_recrystallization_method 'Re-crystallisation from solvent: hexane'
_exptl_crystal_size_max 0.25
_exptl_crystal_size_mid 0.15
_exptl_crystal_size_min 0.03
_refine_diff_density_max 0.568
_refine_diff_density_min -0.561
_refine_diff_density_rms 0.088
_refine_ls_extinction_method none
_refine_ls_goodness_of_fit_ref 0.939
_refine_ls_hydrogen_treatment constr
_refine_ls_matrix_type full
_refine_ls_number_parameters 499
_refine_ls_number_reflns 8480
_refine_ls_number_restraints 0
_refine_ls_restrained_S_all 0.939
_refine_ls_R_factor_all 0.1099
_refine_ls_R_factor_gt 0.0494
_refine_ls_shift/su_max 0.001
_refine_ls_shift/su_mean 0.000
_refine_ls_structure_factor_coef Fsqd
_refine_ls_weighting_details 'calc w=1/[\s^2^(Fo^2^)+(0.0522P)^2^+0.0000P] where P=(Fo^2^+2Fc^2^)/3'
_refine_ls_weighting_scheme calc
_refine_ls_wR_factor_gt 0.1091
_refine_ls_wR_factor_ref 0.1355
_reflns_number_gt 4633
_reflns_number_total 8480
_reflns_threshold_expression >2sigma(I)
_cod_data_source_file ol7b02254_si_002.cif
_cod_data_source_block 161205a_0m
_cod_depositor_comments
;
The following automatic conversions were performed:

'_symmetry_cell_setting' value 'Monoclinic' changed to 'monoclinic'
according to
/home/data/users/saulius/crontab/automatic-downloads/current/ACS/lib/dictionaries/cif_core.dic
dictionary named 'cif_core.dic' version 2.4.2 from 2011-04-26.

Automatic conversion script
Id: cif_fix_values 4973 2017-02-22 13:04:09Z antanas 
;
_cod_original_cell_volume 4794(5)
_cod_original_sg_symbol_H-M P2(1)/c
_cod_database_code 1547040

loop_
_symmetry_equiv_pos_as_xyz
'x, y, z'
'-x, y+1/2, -z+1/2'
'-x, -y, -z'
'x, -y-1/2, z-1/2'

loop_
_atom_site_label
_atom_site_type_symbol
_atom_site_fract_x
_atom_site_fract_y
_atom_site_fract_z
_atom_site_U_iso_or_equiv
_atom_site_adp_type
_atom_site_occupancy
_atom_site_symmetry_multiplicity
_atom_site_calc_flag
_atom_site_refinement_flags
Ge1 Ge 1.03986(6) 0.63984(3) 0.84758(4) 0.0672(2) Uani 1 1 d .
Ge2 Ge 0.80137(6) 0.89301(3) 0.68853(4) 0.0675(2) Uani 1 1 d .
Ge3 Ge 0.62395(6) 0.59875(4) 0.60335(4) 0.0730(2) Uani 1 1 d .
Ge4 Ge 0.32019(6) 0.93282(3) 0.58985(4) 0.0649(2) Uani 1 1 d .
Ge5 Ge 0.10463(6) 0.63929(4) 0.55627(4) 0.0785(3) Uani 1 1 d .
Ge6 Ge 0.48217(6) 0.73708(3) 0.33857(4) 0.0734(3) Uani 1 1 d .
C1 C 0.9948(5) 0.7263(3) 0.8183(3) 0.0568(16) Uani 1 1 d .
C2 C 1.0293(5) 0.7891(3) 0.8341(3) 0.0660(18) Uani 1 1 d .
H2 H 1.0873 0.7956 0.8678 0.079 Uiso 1 1 calc R
C3 C 0.9788(5) 0.8423(3) 0.8007(3) 0.0632(17) Uani 1 1 d .
H3 H 1.0036 0.8833 0.8135 0.076 Uiso 1 1 calc R
C4 C 0.8932(5) 0.8363(3) 0.7494(3) 0.0569(16) Uani 1 1 d .
C5 C 0.8573(4) 0.7733(3) 0.7332(3) 0.0482(14) Uani 1 1 d .
C6 C 0.7679(4) 0.7646(3) 0.6799(3) 0.0532(15) Uani 1 1 d .
C7 C 0.7210(5) 0.8186(3) 0.6470(3) 0.0616(17) Uani 1 1 d .
C8 C 0.6372(5) 0.8084(3) 0.5955(4) 0.079(2) Uani 1 1 d .
H8 H 0.6046 0.8437 0.5725 0.094 Uiso 1 1 calc R
C9 C 0.5996(5) 0.7462(4) 0.5768(4) 0.082(2) Uani 1 1 d .
H9 H 0.5427 0.7411 0.5420 0.099 Uiso 1 1 calc R
C10 C 0.6475(5) 0.6919(3) 0.6103(3) 0.0630(17) Uani 1 1 d .
C11 C 0.7324(4) 0.7023(3) 0.6612(3) 0.0547(16) Uani 1 1 d .
C12 C 0.7845(4) 0.6468(3) 0.6952(3) 0.0515(15) Uani 1 1 d .
C13 C 0.7480(5) 0.5852(3) 0.6746(3) 0.0582(16) Uani 1 1 d .
C14 C 0.8018(5) 0.5343(3) 0.7068(4) 0.0707(19) Uani 1 1 d .
H14 H 0.7798 0.4928 0.6944 0.085 Uiso 1 1 calc R
C15 C 0.8897(5) 0.5427(3) 0.7584(3) 0.0685(18) Uani 1 1 d .
H15 H 0.9248 0.5067 0.7783 0.082 Uiso 1 1 calc R
C16 C 0.9251(5) 0.6034(3) 0.7802(3) 0.0596(16) Uani 1 1 d .
C17 C 0.8696(4) 0.6552(3) 0.7473(3) 0.0505(15) Uani 1 1 d .
C18 C 0.9069(4) 0.7198(3) 0.7671(3) 0.0502(15) Uani 1 1 d .
C19 C 1.0161(7) 0.6227(4) 0.9455(4) 0.107(3) Uani 1 1 d .
H19A H 1.0641 0.6496 0.9750 0.161 Uiso 1 1 calc R
H19B H 1.0319 0.5784 0.9558 0.161 Uiso 1 1 calc R
H19C H 0.9406 0.6318 0.9542 0.161 Uiso 1 1 calc R
C20 C 1.1903(5) 0.6215(3) 0.8263(4) 0.101(3) Uani 1 1 d .
H20A H 1.1905 0.6013 0.7810 0.151 Uiso 1 1 calc R
H20B H 1.2234 0.5931 0.8615 0.151 Uiso 1 1 calc R
H20C H 1.2316 0.6608 0.8260 0.151 Uiso 1 1 calc R
C21 C 0.7142(6) 0.9527(3) 0.7423(4) 0.097(3) Uani 1 1 d .
H21A H 0.6596 0.9292 0.7659 0.146 Uiso 1 1 calc R
H21B H 0.6783 0.9834 0.7108 0.146 Uiso 1 1 calc R
H21C H 0.7622 0.9748 0.7764 0.146 Uiso 1 1 calc R
C22 C 0.8853(6) 0.9381(4) 0.6210(4) 0.102(3) Uani 1 1 d .
H22A H 0.9227 0.9740 0.6435 0.153 Uiso 1 1 calc R
H22B H 0.8362 0.9533 0.5830 0.153 Uiso 1 1 calc R
H22C H 0.9387 0.9095 0.6029 0.153 Uiso 1 1 calc R
C23 C 0.6412(6) 0.5639(4) 0.5094(4) 0.100(3) Uani 1 1 d .
H23A H 0.7110 0.5773 0.4934 0.151 Uiso 1 1 calc R
H23B H 0.5824 0.5794 0.4776 0.151 Uiso 1 1 calc R
H23C H 0.6387 0.5178 0.5112 0.151 Uiso 1 1 calc R
C24 C 0.4848(6) 0.5705(4) 0.6378(5) 0.120(3) Uani 1 1 d .
H24A H 0.4255 0.5806 0.6037 0.180 Uiso 1 1 calc R
H24B H 0.4729 0.5921 0.6812 0.180 Uiso 1 1 calc R
H24C H 0.4872 0.5249 0.6455 0.180 Uiso 1 1 calc R
C25 C 0.2372(5) 0.8536(3) 0.6020(3) 0.0628(17) Uani 1 1 d .
C26 C 0.1616(6) 0.8316(4) 0.6479(4) 0.081(2) Uani 1 1 d .
H26 H 0.1399 0.8586 0.6834 0.097 Uiso 1 1 calc R
C27 C 0.1172(6) 0.7697(4) 0.6421(4) 0.092(3) Uani 1 1 d .
H27 H 0.0668 0.7565 0.6740 0.110 Uiso 1 1 calc R
C28 C 0.1466(5) 0.7268(3) 0.5893(3) 0.0676(18) Uani 1 1 d .
C29 C 0.2276(4) 0.7486(3) 0.5444(3) 0.0549(16) Uani 1 1 d .
C30 C 0.2613(5) 0.7065(3) 0.4892(3) 0.0532(15) Uani 1 1 d .
C31 C 0.2151(5) 0.6444(3) 0.4843(3) 0.0601(16) Uani 1 1 d .
C32 C 0.2494(5) 0.6042(3) 0.4310(4) 0.0707(19) Uani 1 1 d .
H32 H 0.2192 0.5632 0.4256 0.085 Uiso 1 1 calc R
C33 C 0.3294(6) 0.6251(3) 0.3850(4) 0.0745(19) Uani 1 1 d .
H33 H 0.3519 0.5971 0.3506 0.089 Uiso 1 1 calc R
C34 C 0.3752(5) 0.6868(3) 0.3900(3) 0.0591(16) Uani 1 1 d .
C35 C 0.3389(4) 0.7270(3) 0.4422(3) 0.0514(15) Uani 1 1 d .
C36 C 0.3819(4) 0.7914(3) 0.4486(3) 0.0500(15) Uani 1 1 d .
C37 C 0.4587(5) 0.8106(3) 0.4004(3) 0.0557(16) Uani 1 1 d .
C38 C 0.4959(5) 0.8732(3) 0.4062(3) 0.0690(19) Uani 1 1 d .
H38 H 0.5445 0.8883 0.3741 0.083 Uiso 1 1 calc R
C39 C 0.4630(5) 0.9151(3) 0.4589(3) 0.0649(18) Uani 1 1 d .
H39 H 0.4912 0.9567 0.4613 0.078 Uiso 1 1 calc R
C40 C 0.3883(5) 0.8953(3) 0.5079(3) 0.0611(17) Uani 1 1 d .
C41 C 0.3492(4) 0.8320(3) 0.5013(3) 0.0486(14) Uani 1 1 d .
C42 C 0.2704(5) 0.8109(3) 0.5507(3) 0.0533(15) Uani 1 1 d .
C43 C 0.4238(6) 0.9493(4) 0.6692(4) 0.093(2) Uani 1 1 d .
H43A H 0.3846 0.9531 0.7111 0.139 Uiso 1 1 calc R
H43B H 0.4629 0.9886 0.6615 0.139 Uiso 1 1 calc R
H43C H 0.4756 0.9144 0.6744 0.139 Uiso 1 1 calc R
C44 C 0.2281(6) 1.0075(3) 0.5678(4) 0.092(2) Uani 1 1 d .
H44A H 0.2032 1.0253 0.6105 0.137 Uiso 1 1 calc R
H44B H 0.1653 0.9949 0.5375 0.137 Uiso 1 1 calc R
H44C H 0.2702 1.0392 0.5445 0.137 Uiso 1 1 calc R
C45 C 0.1332(7) 0.5695(4) 0.6232(4) 0.112(3) Uani 1 1 d .
H45A H 0.0740 0.5670 0.6541 0.168 Uiso 1 1 calc R
H45B H 0.2015 0.5774 0.6502 0.168 Uiso 1 1 calc R
H45C H 0.1383 0.5296 0.5982 0.168 Uiso 1 1 calc R
C46 C -0.0484(5) 0.6344(4) 0.5169(4) 0.124(3) Uani 1 1 d .
H46A H -0.0573 0.5972 0.4874 0.186 Uiso 1 1 calc R
H46B H -0.0657 0.6723 0.4895 0.186 Uiso 1 1 calc R
H46C H -0.0973 0.6315 0.5544 0.186 Uiso 1 1 calc R
C47 C 0.4363(7) 0.7502(3) 0.2401(4) 0.111(3) Uani 1 1 d .
H47A H 0.4935 0.7726 0.2174 0.167 Uiso 1 1 calc R
H47B H 0.3697 0.7753 0.2364 0.167 Uiso 1 1 calc R
H47C H 0.4231 0.7094 0.2177 0.167 Uiso 1 1 calc R
C48 C 0.6334(6) 0.7056(4) 0.3534(5) 0.124(3) Uani 1 1 d .
H48A H 0.6377 0.6626 0.3354 0.186 Uiso 1 1 calc R
H48B H 0.6548 0.7056 0.4029 0.186 Uiso 1 1 calc R
H48C H 0.6822 0.7330 0.3294 0.186 Uiso 1 1 calc R

loop_
_atom_site_aniso_label
_atom_site_aniso_U_11
_atom_site_aniso_U_22
_atom_site_aniso_U_33
_atom_site_aniso_U_23
_atom_site_aniso_U_13
_atom_site_aniso_U_12
Ge1 0.0781(5) 0.0700(5) 0.0508(5) 0.0018(4) -0.0159(4) -0.0159(4)
Ge2 0.0760(5) 0.0640(5) 0.0621(5) -0.0042(4) 0.0012(4) -0.0040(4)
Ge3 0.0617(4) 0.0816(5) 0.0735(5) -0.0206(4) -0.0127(4) -0.0147(4)
Ge4 0.0760(5) 0.0717(5) 0.0474(4) -0.0065(4) 0.0076(3) 0.0172(4)
Ge5 0.0710(5) 0.1018(6) 0.0635(5) 0.0195(5) 0.0114(4) -0.0193(4)
Ge6 0.0910(6) 0.0670(5) 0.0668(5) -0.0118(4) 0.0406(4) -0.0059(4)
C1 0.060(4) 0.071(4) 0.038(4) -0.003(3) 0.000(3) -0.023(3)
C2 0.073(4) 0.077(5) 0.046(4) -0.009(4) -0.006(3) -0.018(4)
C3 0.073(4) 0.061(4) 0.055(4) -0.015(4) 0.006(4) -0.019(4)
C4 0.058(4) 0.069(4) 0.045(4) -0.010(3) 0.010(3) -0.010(3)
C5 0.046(3) 0.062(4) 0.037(4) -0.010(3) 0.009(3) -0.010(3)
C6 0.045(3) 0.066(4) 0.049(4) -0.010(3) 0.007(3) -0.004(3)
C7 0.059(4) 0.067(4) 0.056(4) -0.011(4) -0.010(3) 0.007(3)
C8 0.072(5) 0.072(5) 0.089(6) -0.005(4) -0.007(4) 0.020(4)
C9 0.062(4) 0.106(6) 0.076(5) -0.023(5) -0.019(4) -0.005(4)
C10 0.052(4) 0.078(5) 0.058(4) -0.018(4) -0.010(3) 0.004(3)
C11 0.043(3) 0.071(4) 0.050(4) -0.014(3) 0.001(3) -0.010(3)
C12 0.046(3) 0.061(4) 0.048(4) -0.005(3) 0.003(3) -0.010(3)
C13 0.064(4) 0.067(4) 0.043(4) -0.015(3) -0.001(3) -0.017(3)
C14 0.080(5) 0.067(5) 0.065(5) -0.017(4) 0.003(4) -0.022(4)
C15 0.086(5) 0.061(4) 0.057(4) 0.004(4) -0.009(4) -0.013(4)
C16 0.067(4) 0.063(4) 0.048(4) 0.001(3) -0.001(3) -0.016(3)
C17 0.052(4) 0.065(4) 0.035(3) -0.008(3) 0.002(3) -0.017(3)
C18 0.050(3) 0.065(4) 0.036(3) -0.004(3) 0.003(3) -0.015(3)
C19 0.147(7) 0.120(6) 0.050(5) 0.012(5) -0.027(5) -0.037(6)
C20 0.086(5) 0.098(6) 0.116(7) -0.015(5) -0.015(5) -0.003(4)
C21 0.102(6) 0.078(5) 0.110(7) -0.030(5) 0.005(5) 0.001(4)
C22 0.126(7) 0.114(6) 0.064(5) 0.013(5) 0.001(5) -0.021(5)
C23 0.111(6) 0.109(6) 0.078(6) -0.040(5) -0.025(5) -0.004(5)
C24 0.080(5) 0.135(7) 0.147(9) -0.025(7) 0.012(5) -0.038(5)
C25 0.063(4) 0.089(5) 0.037(4) -0.013(3) 0.008(3) 0.022(4)
C26 0.089(5) 0.098(6) 0.060(5) -0.001(4) 0.035(4) 0.006(5)
C27 0.077(5) 0.146(8) 0.057(5) 0.019(5) 0.035(4) 0.019(5)
C28 0.058(4) 0.090(5) 0.055(4) 0.017(4) 0.011(3) -0.005(4)
C29 0.043(3) 0.083(5) 0.039(4) 0.008(3) 0.005(3) 0.010(3)
C30 0.054(4) 0.065(4) 0.040(4) 0.006(3) -0.002(3) 0.003(3)
C31 0.068(4) 0.061(4) 0.052(4) 0.012(4) 0.003(3) -0.003(3)
C32 0.086(5) 0.052(4) 0.073(5) 0.014(4) 0.001(4) -0.010(4)
C33 0.098(5) 0.059(4) 0.068(5) -0.001(4) 0.017(4) -0.002(4)
C34 0.066(4) 0.061(4) 0.052(4) 0.000(3) 0.018(3) 0.006(3)
C35 0.053(4) 0.054(4) 0.049(4) 0.006(3) 0.016(3) 0.008(3)
C36 0.049(3) 0.057(4) 0.045(4) 0.007(3) 0.007(3) 0.005(3)
C37 0.060(4) 0.058(4) 0.051(4) -0.008(3) 0.017(3) -0.007(3)
C38 0.074(4) 0.076(5) 0.061(5) -0.002(4) 0.027(4) -0.010(4)
C39 0.082(5) 0.055(4) 0.058(4) -0.004(3) 0.014(4) -0.004(3)
C40 0.066(4) 0.067(4) 0.052(4) -0.001(3) 0.014(3) 0.005(3)
C41 0.047(3) 0.058(4) 0.041(4) 0.005(3) 0.005(3) 0.008(3)
C42 0.053(4) 0.067(4) 0.040(4) 0.004(3) 0.004(3) 0.006(3)
C43 0.111(6) 0.101(6) 0.063(5) -0.011(4) -0.009(4) 0.009(5)
C44 0.100(6) 0.099(6) 0.076(5) -0.006(5) 0.006(4) 0.036(5)
C45 0.146(7) 0.106(6) 0.086(6) 0.030(5) 0.016(5) -0.016(5)
C46 0.072(5) 0.191(9) 0.110(8) -0.007(7) 0.012(5) -0.039(6)
C47 0.174(9) 0.091(6) 0.074(6) -0.007(5) 0.043(6) -0.030(5)
C48 0.100(6) 0.122(7) 0.159(9) -0.007(6) 0.074(6) 0.028(5)

loop_
_atom_type_symbol
_atom_type_description
_atom_type_scat_dispersion_real
_atom_type_scat_dispersion_imag
_atom_type_scat_source
C C 0.0033 0.0016 'International Tables Vol C Tables 4.2.6.8 and 6.1.1.4'
H H 0.0000 0.0000 'International Tables Vol C Tables 4.2.6.8 and 6.1.1.4'
Ge Ge 0.1547 1.8001 'International Tables Vol C Tables 4.2.6.8 and 6.1.1.4'

loop_
_geom_angle_atom_site_label_1
_geom_angle_atom_site_label_2
_geom_angle_atom_site_label_3
_geom_angle
C20 Ge1 C19 111.5(4)
C20 Ge1 C1 111.9(3)
C19 Ge1 C1 112.8(3)
C20 Ge1 C16 114.9(3)
C19 Ge1 C16 114.3(3)
C1 Ge1 C16 89.8(3)
C22 Ge2 C4 112.6(3)
C22 Ge2 C21 111.4(3)
C4 Ge2 C21 112.3(3)
C22 Ge2 C7 112.5(3)
C4 Ge2 C7 90.6(3)
C21 Ge2 C7 116.0(3)
C24 Ge3 C23 110.2(3)
C24 Ge3 C10 113.7(3)
C23 Ge3 C10 113.8(3)
C24 Ge3 C13 111.3(3)
C23 Ge3 C13 116.9(3)
C10 Ge3 C13 89.7(3)
C43 Ge4 C44 111.2(3)
C43 Ge4 C25 111.8(3)
C44 Ge4 C25 114.0(3)
C43 Ge4 C40 113.9(3)
C44 Ge4 C40 114.2(3)
C25 Ge4 C40 90.3(2)
C45 Ge5 C46 109.6(4)
C45 Ge5 C28 116.5(3)
C46 Ge5 C28 112.7(3)
C45 Ge5 C31 113.2(3)
C46 Ge5 C31 113.8(3)
C28 Ge5 C31 89.9(3)
C47 Ge6 C48 113.2(4)
C47 Ge6 C37 115.2(3)
C48 Ge6 C37 110.3(3)
C47 Ge6 C34 113.5(3)
C48 Ge6 C34 113.0(3)
C37 Ge6 C34 89.4(2)
C2 C1 C18 116.2(6)
C2 C1 Ge1 136.5(5)
C18 C1 Ge1 107.2(4)
C3 C2 C1 121.8(6)
C3 C2 H2 119.1
C1 C2 H2 119.1
C4 C3 C2 122.3(6)
C4 C3 H3 118.9
C2 C3 H3 118.9
C3 C4 C5 116.5(6)
C3 C4 Ge2 137.4(5)
C5 C4 Ge2 106.1(4)
C18 C5 C4 121.4(5)
C18 C5 C6 120.2(5)
C4 C5 C6 118.4(6)
C7 C6 C11 121.6(6)
C7 C6 C5 118.7(5)
C11 C6 C5 119.7(6)
C8 C7 C6 117.1(6)
C8 C7 Ge2 136.7(5)
C6 C7 Ge2 106.2(4)
C7 C8 C9 122.1(6)
C7 C8 H8 119.0
C9 C8 H8 119.0
C10 C9 C8 120.4(6)
C10 C9 H9 119.8
C8 C9 H9 119.8
C11 C10 C9 117.3(6)
C11 C10 Ge3 107.4(5)
C9 C10 Ge3 135.2(5)
C10 C11 C6 121.5(6)
C10 C11 C12 118.1(6)
C6 C11 C12 120.3(5)
C17 C12 C13 121.2(6)
C17 C12 C11 119.9(5)
C13 C12 C11 118.8(5)
C14 C13 C12 116.7(6)
C14 C13 Ge3 137.4(5)
C12 C13 Ge3 105.8(5)
C13 C14 C15 122.1(6)
C13 C14 H14 118.9
C15 C14 H14 118.9
C16 C15 C14 121.7(6)
C16 C15 H15 119.1
C14 C15 H15 119.1
C15 C16 C17 116.0(6)
C15 C16 Ge1 137.1(5)
C17 C16 Ge1 106.9(4)
C12 C17 C16 122.3(5)
C12 C17 C18 120.0(6)
C16 C17 C18 117.6(5)
C5 C18 C1 121.8(5)
C5 C18 C17 119.8(5)
C1 C18 C17 118.4(5)
Ge1 C19 H19A 109.5
Ge1 C19 H19B 109.5
H19A C19 H19B 109.5
Ge1 C19 H19C 109.5
H19A C19 H19C 109.5
H19B C19 H19C 109.5
Ge1 C20 H20A 109.5
Ge1 C20 H20B 109.5
H20A C20 H20B 109.5
Ge1 C20 H20C 109.5
H20A C20 H20C 109.5
H20B C20 H20C 109.5
Ge2 C21 H21A 109.5
Ge2 C21 H21B 109.5
H21A C21 H21B 109.5
Ge2 C21 H21C 109.5
H21A C21 H21C 109.5
H21B C21 H21C 109.5
Ge2 C22 H22A 109.5
Ge2 C22 H22B 109.5
H22A C22 H22B 109.5
Ge2 C22 H22C 109.5
H22A C22 H22C 109.5
H22B C22 H22C 109.5
Ge3 C23 H23A 109.5
Ge3 C23 H23B 109.5
H23A C23 H23B 109.5
Ge3 C23 H23C 109.5
H23A C23 H23C 109.5
H23B C23 H23C 109.5
Ge3 C24 H24A 109.5
Ge3 C24 H24B 109.5
H24A C24 H24B 109.5
Ge3 C24 H24C 109.5
H24A C24 H24C 109.5
H24B C24 H24C 109.5
C26 C25 C42 117.5(6)
C26 C25 Ge4 136.2(5)
C42 C25 Ge4 106.2(4)
C25 C26 C27 121.5(7)
C25 C26 H26 119.2
C27 C26 H26 119.2
C26 C27 C28 121.8(6)
C26 C27 H27 119.1
C28 C27 H27 119.1
C27 C28 C29 116.4(6)
C27 C28 Ge5 137.5(5)
C29 C28 Ge5 106.1(5)
C42 C29 C28 120.8(6)
C42 C29 C30 120.2(5)
C28 C29 C30 118.9(6)
C35 C30 C31 121.1(6)
C35 C30 C29 120.7(5)
C31 C30 C29 118.2(6)
C32 C31 C30 117.4(6)
C32 C31 Ge5 135.7(5)
C30 C31 Ge5 106.7(5)
C31 C32 C33 120.9(6)
C31 C32 H32 119.6
C33 C32 H32 119.6
C34 C33 C32 121.6(6)
C34 C33 H33 119.2
C32 C33 H33 119.2
C35 C34 C33 117.2(6)
C35 C34 Ge6 106.5(4)
C33 C34 Ge6 136.2(5)
C34 C35 C30 121.9(5)
C34 C35 C36 119.3(5)
C30 C35 C36 118.9(5)
C41 C36 C37 122.1(5)
C41 C36 C35 120.5(5)
C37 C36 C35 117.4(5)
C38 C37 C36 116.2(5)
C38 C37 Ge6 136.4(5)
C36 C37 Ge6 107.4(4)
C37 C38 C39 122.3(6)
C37 C38 H38 118.8
C39 C38 H38 118.8
C40 C39 C38 121.2(6)
C40 C39 H39 119.4
C38 C39 H39 119.4
C41 C40 C39 116.4(5)
C41 C40 Ge4 106.6(4)
C39 C40 Ge4 137.0(5)
C36 C41 C40 121.7(5)
C36 C41 C42 121.1(5)
C40 C41 C42 117.3(5)
C29 C42 C25 121.8(6)
C29 C42 C41 118.7(5)
C25 C42 C41 119.5(6)
Ge4 C43 H43A 109.5
Ge4 C43 H43B 109.5
H43A C43 H43B 109.5
Ge4 C43 H43C 109.5
H43A C43 H43C 109.5
H43B C43 H43C 109.5
Ge4 C44 H44A 109.5
Ge4 C44 H44B 109.5
H44A C44 H44B 109.5
Ge4 C44 H44C 109.5
H44A C44 H44C 109.5
H44B C44 H44C 109.5
Ge5 C45 H45A 109.5
Ge5 C45 H45B 109.5
H45A C45 H45B 109.5
Ge5 C45 H45C 109.5
H45A C45 H45C 109.5
H45B C45 H45C 109.5
Ge5 C46 H46A 109.5
Ge5 C46 H46B 109.5
H46A C46 H46B 109.5
Ge5 C46 H46C 109.5
H46A C46 H46C 109.5
H46B C46 H46C 109.5
Ge6 C47 H47A 109.5
Ge6 C47 H47B 109.5
H47A C47 H47B 109.5
Ge6 C47 H47C 109.5
H47A C47 H47C 109.5
H47B C47 H47C 109.5
Ge6 C48 H48A 109.5
Ge6 C48 H48B 109.5
H48A C48 H48B 109.5
Ge6 C48 H48C 109.5
H48A C48 H48C 109.5
H48B C48 H48C 109.5

loop_
_geom_bond_atom_site_label_1
_geom_bond_atom_site_label_2
_geom_bond_distance
Ge1 C20 1.932(7)
Ge1 C19 1.939(7)
Ge1 C1 1.950(6)
Ge1 C16 1.981(6)
Ge2 C22 1.936(7)
Ge2 C4 1.951(6)
Ge2 C21 1.962(6)
Ge2 C7 1.967(6)
Ge3 C24 1.940(7)
Ge3 C23 1.955(7)
Ge3 C10 1.961(7)
Ge3 C13 1.979(6)
Ge4 C43 1.932(7)
Ge4 C44 1.943(6)
Ge4 C25 1.952(7)
Ge4 C40 1.974(6)
Ge5 C45 1.949(7)
Ge5 C46 1.958(7)
Ge5 C28 1.981(7)
Ge5 C31 1.981(6)
Ge6 C47 1.941(8)
Ge6 C48 1.950(7)
Ge6 C37 1.962(6)
Ge6 C34 1.976(6)
C1 C2 1.399(8)
C1 C18 1.404(8)
C2 C3 1.398(8)
C2 H2 0.9300
C3 C4 1.385(8)
C3 H3 0.9300
C4 C5 1.409(7)
C5 C18 1.402(8)
C5 C6 1.447(8)
C6 C7 1.389(8)
C6 C11 1.405(8)
C7 C8 1.381(8)
C8 C9 1.412(9)
C8 H8 0.9300
C9 C10 1.404(9)
C9 H9 0.9300
C10 C11 1.384(8)
C11 C12 1.448(8)
C12 C17 1.395(7)
C12 C13 1.403(8)
C13 C14 1.368(8)
C14 C15 1.412(8)
C14 H14 0.9300
C15 C16 1.387(8)
C15 H15 0.9300
C16 C17 1.397(8)
C17 C18 1.458(7)
C19 H19A 0.9600
C19 H19B 0.9600
C19 H19C 0.9600
C20 H20A 0.9600
C20 H20B 0.9600
C20 H20C 0.9600
C21 H21A 0.9600
C21 H21B 0.9600
C21 H21C 0.9600
C22 H22A 0.9600
C22 H22B 0.9600
C22 H22C 0.9600
C23 H23A 0.9600
C23 H23B 0.9600
C23 H23C 0.9600
C24 H24A 0.9600
C24 H24B 0.9600
C24 H24C 0.9600
C25 C26 1.386(8)
C25 C42 1.400(8)
C26 C27 1.396(10)
C26 H26 0.9300
C27 C28 1.409(9)
C27 H27 0.9300
C28 C29 1.419(8)
C29 C42 1.397(8)
C29 C30 1.448(8)
C30 C35 1.406(7)
C30 C31 1.408(8)
C31 C32 1.401(8)
C32 C33 1.417(8)
C32 H32 0.9300
C33 C34 1.400(8)
C33 H33 0.9300
C34 C35 1.393(7)
C35 C36 1.440(8)
C36 C41 1.389(7)
C36 C37 1.408(7)
C37 C38 1.381(8)
C38 C39 1.407(8)
C38 H38 0.9300
C39 C40 1.405(8)
C39 H39 0.9300
C40 C41 1.403(8)
C41 C42 1.453(7)
C43 H43A 0.9600
C43 H43B 0.9600
C43 H43C 0.9600
C44 H44A 0.9600
C44 H44B 0.9600
C44 H44C 0.9600
C45 H45A 0.9600
C45 H45B 0.9600
C45 H45C 0.9600
C46 H46A 0.9600
C46 H46B 0.9600
C46 H46C 0.9600
C47 H47A 0.9600
C47 H47B 0.9600
C47 H47C 0.9600
C48 H48A 0.9600
C48 H48B 0.9600
C48 H48C 0.9600

loop_
_geom_torsion_atom_site_label_1
_geom_torsion_atom_site_label_2
_geom_torsion_atom_site_label_3
_geom_torsion_atom_site_label_4
_geom_torsion
C20 Ge1 C1 C2 -60.7(7)
C19 Ge1 C1 C2 66.1(7)
C16 Ge1 C1 C2 -177.5(7)
C20 Ge1 C1 C18 117.5(4)
C19 Ge1 C1 C18 -115.7(4)
C16 Ge1 C1 C18 0.6(4)
C18 C1 C2 C3 0.0(9)
Ge1 C1 C2 C3 178.0(5)
C1 C2 C3 C4 -1.1(10)
C2 C3 C4 C5 1.4(9)
C2 C3 C4 Ge2 -178.6(5)
C22 Ge2 C4 C3 65.5(7)
C21 Ge2 C4 C3 -61.2(7)
C7 Ge2 C4 C3 -179.8(7)
C22 Ge2 C4 C5 -114.5(4)
C21 Ge2 C4 C5 118.8(4)
C7 Ge2 C4 C5 0.2(4)
C3 C4 C5 C18 -0.7(8)
Ge2 C4 C5 C18 179.3(4)
C3 C4 C5 C6 179.9(5)
Ge2 C4 C5 C6 -0.1(6)
C18 C5 C6 C7 -179.6(5)
C4 C5 C6 C7 -0.2(8)
C18 C5 C6 C11 -1.2(8)
C4 C5 C6 C11 178.2(5)
C11 C6 C7 C8 0.6(9)
C5 C6 C7 C8 178.9(6)
C11 C6 C7 Ge2 -178.0(4)
C5 C6 C7 Ge2 0.3(7)
C22 Ge2 C7 C8 -63.6(8)
C4 Ge2 C7 C8 -178.4(7)
C21 Ge2 C7 C8 66.3(8)
C22 Ge2 C7 C6 114.5(5)
C4 Ge2 C7 C6 -0.3(4)
C21 Ge2 C7 C6 -115.6(5)
C6 C7 C8 C9 0.3(10)
Ge2 C7 C8 C9 178.3(5)
C7 C8 C9 C10 -0.4(11)
C8 C9 C10 C11 -0.5(10)
C8 C9 C10 Ge3 179.5(5)
C24 Ge3 C10 C11 111.0(5)
C23 Ge3 C10 C11 -121.7(5)
C13 Ge3 C10 C11 -2.2(5)
C24 Ge3 C10 C9 -69.0(8)
C23 Ge3 C10 C9 58.3(8)
C13 Ge3 C10 C9 177.8(7)
C9 C10 C11 C6 1.4(9)
Ge3 C10 C11 C6 -178.6(4)
C9 C10 C11 C12 -178.7(6)
Ge3 C10 C11 C12 1.4(7)
C7 C6 C11 C10 -1.4(9)
C5 C6 C11 C10 -179.7(5)
C7 C6 C11 C12 178.6(6)
C5 C6 C11 C12 0.3(8)
C10 C11 C12 C17 -179.4(5)
C6 C11 C12 C17 0.6(8)
C10 C11 C12 C13 0.9(8)
C6 C11 C12 C13 -179.1(5)
C17 C12 C13 C14 -1.6(9)
C11 C12 C13 C14 178.2(5)
C17 C12 C13 Ge3 177.7(4)
C11 C12 C13 Ge3 -2.5(7)
C24 Ge3 C13 C14 66.2(8)
C23 Ge3 C13 C14 -61.6(8)
C10 Ge3 C13 C14 -178.4(7)
C24 Ge3 C13 C12 -112.8(5)
C23 Ge3 C13 C12 119.4(4)
C10 Ge3 C13 C12 2.6(4)
C12 C13 C14 C15 0.1(10)
Ge3 C13 C14 C15 -178.9(5)
C13 C14 C15 C16 1.2(11)
C14 C15 C16 C17 -0.9(10)
C14 C15 C16 Ge1 -179.7(5)
C20 Ge1 C16 C15 63.7(8)
C19 Ge1 C16 C15 -67.0(8)
C1 Ge1 C16 C15 177.9(7)
C20 Ge1 C16 C17 -115.2(5)
C19 Ge1 C16 C17 114.1(5)
C1 Ge1 C16 C17 -1.0(4)
C13 C12 C17 C16 1.9(9)
C11 C12 C17 C16 -177.9(5)
C13 C12 C17 C18 179.2(5)
C11 C12 C17 C18 -0.6(8)
C15 C16 C17 C12 -0.6(9)
Ge1 C16 C17 C12 178.6(4)
C15 C16 C17 C18 -178.0(5)
Ge1 C16 C17 C18 1.2(6)
C4 C5 C18 C1 -0.3(8)
C6 C5 C18 C1 179.0(5)
C4 C5 C18 C17 -178.1(5)
C6 C5 C18 C17 1.3(8)
C2 C1 C18 C5 0.7(8)
Ge1 C1 C18 C5 -177.9(4)
C2 C1 C18 C17 178.5(5)
Ge1 C1 C18 C17 -0.1(6)
C12 C17 C18 C5 -0.4(8)
C16 C17 C18 C5 177.0(5)
C12 C17 C18 C1 -178.2(5)
C16 C17 C18 C1 -0.8(8)
C43 Ge4 C25 C26 64.2(8)
C44 Ge4 C25 C26 -63.0(8)
C40 Ge4 C25 C26 -179.8(7)
C43 Ge4 C25 C42 -113.4(4)
C44 Ge4 C25 C42 119.4(4)
C40 Ge4 C25 C42 2.6(4)
C42 C25 C26 C27 -2.0(10)
Ge4 C25 C26 C27 -179.3(6)
C25 C26 C27 C28 -0.2(12)
C26 C27 C28 C29 2.9(10)
C26 C27 C28 Ge5 -176.3(6)
C45 Ge5 C28 C27 -62.3(8)
C46 Ge5 C28 C27 65.7(8)
C31 Ge5 C28 C27 -178.4(8)
C45 Ge5 C28 C29 118.4(5)
C46 Ge5 C28 C29 -113.6(5)
C31 Ge5 C28 C29 2.4(4)
C27 C28 C29 C42 -3.4(9)
Ge5 C28 C29 C42 176.1(4)
C27 C28 C29 C30 179.9(6)
Ge5 C28 C29 C30 -0.6(7)
C42 C29 C30 C35 1.4(8)
C28 C29 C30 C35 178.1(5)
C42 C29 C30 C31 -179.3(5)
C28 C29 C30 C31 -2.6(8)
C35 C30 C31 C32 -0.1(9)
C29 C30 C31 C32 -179.4(6)
C35 C30 C31 Ge5 -176.5(4)
C29 C30 C31 Ge5 4.2(6)
C45 Ge5 C31 C32 62.0(8)
C46 Ge5 C31 C32 -64.1(8)
C28 Ge5 C31 C32 -179.0(7)
C45 Ge5 C31 C30 -122.6(5)
C46 Ge5 C31 C30 111.3(5)
C28 Ge5 C31 C30 -3.6(4)
C30 C31 C32 C33 1.4(9)
Ge5 C31 C32 C33 176.5(5)
C31 C32 C33 C34 -1.4(10)
C32 C33 C34 C35 0.0(10)
C32 C33 C34 Ge6 -178.1(5)
C47 Ge6 C34 C35 -117.7(5)
C48 Ge6 C34 C35 111.6(5)
C37 Ge6 C34 C35 -0.3(4)
C47 Ge6 C34 C33 60.6(8)
C48 Ge6 C34 C33 -70.1(8)
C37 Ge6 C34 C33 178.0(7)
C33 C34 C35 C30 1.3(9)
Ge6 C34 C35 C30 180.0(4)
C33 C34 C35 C36 -178.8(6)
Ge6 C34 C35 C36 -0.1(7)
C31 C30 C35 C34 -1.3(9)
C29 C30 C35 C34 178.0(5)
C31 C30 C35 C36 178.8(5)
C29 C30 C35 C36 -1.9(8)
C34 C35 C36 C41 -178.4(5)
C30 C35 C36 C41 1.5(8)
C34 C35 C36 C37 0.7(8)
C30 C35 C36 C37 -179.4(5)
C41 C36 C37 C38 -3.0(9)
C35 C36 C37 C38 177.9(6)
C41 C36 C37 Ge6 178.3(4)
C35 C36 C37 Ge6 -0.8(6)
C47 Ge6 C37 C38 -62.0(8)
C48 Ge6 C37 C38 67.8(8)
C34 Ge6 C37 C38 -177.8(7)
C47 Ge6 C37 C36 116.4(5)
C48 Ge6 C37 C36 -113.8(5)
C34 Ge6 C37 C36 0.6(4)
C36 C37 C38 C39 2.5(9)
Ge6 C37 C38 C39 -179.2(5)
C37 C38 C39 C40 -1.1(10)
C38 C39 C40 C41 0.1(9)
C38 C39 C40 Ge4 178.6(5)
C43 Ge4 C40 C41 111.4(4)
C44 Ge4 C40 C41 -119.3(4)
C25 Ge4 C40 C41 -2.6(4)
C43 Ge4 C40 C39 -67.2(8)
C44 Ge4 C40 C39 62.0(8)
C25 Ge4 C40 C39 178.7(7)
C37 C36 C41 C40 2.1(9)
C35 C36 C41 C40 -178.9(5)
C37 C36 C41 C42 -179.6(5)
C35 C36 C41 C42 -0.5(8)
C39 C40 C41 C36 -0.5(9)
Ge4 C40 C41 C36 -179.5(4)
C39 C40 C41 C42 -178.9(5)
Ge4 C40 C41 C42 2.1(6)
C28 C29 C42 C25 1.3(9)
C30 C29 C42 C25 177.9(5)
C28 C29 C42 C41 -177.1(5)
C30 C29 C42 C41 -0.4(8)
C26 C25 C42 C29 1.4(9)
Ge4 C25 C42 C29 179.5(4)
C26 C25 C42 C41 179.8(6)
Ge4 C25 C42 C41 -2.1(6)
C36 C41 C42 C29 0.0(8)
C40 C41 C42 C29 178.4(5)
C36 C41 C42 C25 -178.4(5)
C40 C41 C42 C25 0.0(8)
